data_7215194
loop_
_publ_author_name
'Patil, Komal M.'
'Cameron, Scott A.'
'Moratti, Stephen C.'
'Hanton, Lyall R.'

_publ_section_title
;
 Effect of anion on Ag(i) meso-helical chains formed with
 4,4&#x2032;-dipyridyl ketone: solvent versus anion bridging and anion
 effects on the strength of ligand binding
;
_journal_issue 21
_journal_name_full CrystEngComm
_journal_page_first 4587
_journal_paper_doi 10.1039/c4ce00155a
_journal_volume 16
_journal_year 2014
_chemical_formula_sum 'C28 H27 Ag2 Cl2 N7 O11'
_chemical_formula_weight 924.21
_chemical_name_systematic
;
 ?
;
_space_group_IT_number 14
_symmetry_cell_setting monoclinic
_symmetry_space_group_name_Hall '-P 2ybc'
_symmetry_space_group_name_H-M 'P 1 21/c 1'
_atom_sites_solution_hydrogens geom
_atom_sites_solution_primary direct
_atom_sites_solution_secondary difmap
_audit_creation_method SHELXL-97
_cell_angle_alpha 90
_cell_angle_beta 92.045(1)
_cell_angle_gamma 90
_cell_formula_units_Z 4
_cell_length_a 7.5345(3)
_cell_length_b 19.1191(10)
_cell_length_c 23.0434(11)
_cell_measurement_reflns_used 9643
_cell_measurement_temperature 90(2)
_cell_measurement_theta_max 25.35
_cell_measurement_theta_min 2.31
_cell_volume 3317.4(3)
_computing_cell_refinement 'Bruker SAINT'
_computing_data_collection 'Bruker APEX2'
_computing_data_reduction 'Bruker SAINT'
_computing_molecular_graphics 'Bruker SHELXTL'
_computing_publication_material 'Bruker SHELXTL'
_computing_structure_refinement 'SHELXL-97 (Sheldrick, 2008)'
_computing_structure_solution 'SHELXS-97 (Sheldrick, 2008)'
_diffrn_ambient_temperature 90(2)
_diffrn_measured_fraction_theta_full 0.988
_diffrn_measured_fraction_theta_max 0.988
_diffrn_measurement_device_type 'Bruker APEX-II CCD'
_diffrn_measurement_method '\f and \w scans'
_diffrn_radiation_monochromator graphite
_diffrn_radiation_source 'fine-focus sealed tube'
_diffrn_radiation_type MoK\a
_diffrn_radiation_wavelength 0.71073
_diffrn_reflns_av_R_equivalents 0.0411
_diffrn_reflns_av_sigmaI/netI 0.0328
_diffrn_reflns_limit_h_max 7
_diffrn_reflns_limit_h_min -9
_diffrn_reflns_limit_k_max 23
_diffrn_reflns_limit_k_min -23
_diffrn_reflns_limit_l_max 27
_diffrn_reflns_limit_l_min -27
_diffrn_reflns_number 39984
_diffrn_reflns_theta_full 25.51
_diffrn_reflns_theta_max 25.51
_diffrn_reflns_theta_min 1.38
_diffrn_standards_number 0
_exptl_absorpt_coefficient_mu 1.412
_exptl_absorpt_correction_T_max 0.7452
_exptl_absorpt_correction_T_min 0.6359
_exptl_absorpt_correction_type multi-scan
_exptl_absorpt_process_details 'SADABS (Bruker, 2004)'
_exptl_crystal_colour colourless
_exptl_crystal_density_diffrn 1.85
_exptl_crystal_density_method 'not measured'
_exptl_crystal_description plate
_exptl_crystal_F_000 1840
_exptl_crystal_size_max 0.20
_exptl_crystal_size_mid 0.19
_exptl_crystal_size_min 0.10
_refine_diff_density_max 1.002
_refine_diff_density_min -0.661
_refine_diff_density_rms 0.100
_refine_ls_extinction_method none
_refine_ls_goodness_of_fit_ref 1.069
_refine_ls_hydrogen_treatment mixed
_refine_ls_matrix_type full
_refine_ls_number_parameters 460
_refine_ls_number_reflns 6105
_refine_ls_number_restraints 3
_refine_ls_restrained_S_all 1.069
_refine_ls_R_factor_all 0.0620
_refine_ls_R_factor_gt 0.0495
_refine_ls_shift/su_max 0.015
_refine_ls_shift/su_mean 0.000
_refine_ls_structure_factor_coef Fsqd
_refine_ls_weighting_details 'calc w=1/[\s^2^(Fo^2^)+(0.0371P)^2^+12.7661P] where P=(Fo^2^+2Fc^2^)/3'
_refine_ls_weighting_scheme calc
_refine_ls_wR_factor_gt 0.1094
_refine_ls_wR_factor_ref 0.1157
_reflns_number_gt 5056
_reflns_number_total 6105
_reflns_threshold_expression >2\s(I)
_cod_data_source_file c4ce00155a2.cif
_cod_data_source_block Complex_3(kp03_49a)
_cod_depositor_comments
;
The following automatic conversions were performed:

'_symmetry_cell_setting' value 'Monoclinic' changed to 'monoclinic'
according to
/usr/data/users/saulius/crontab/automatic-downloads/rss-feeds/RSC/lib/dictionaries/cif_core.dic
dictionary named 'cif_core.dic' version 2.4.2 from 2011-04-26.

Automatic conversion script
Id: cif_fix_values 2281 2013-09-26 08:29:07Z andrius 

 Adding full bibliography for 7215192--7215200.cif.
;
_cod_original_cell_volume 3317.4(4)
_cod_original_sg_symbol_H-M P21/c
_cod_database_code 7215194

loop_
_symmetry_equiv_pos_as_xyz
'x, y, z'
'-x, y+1/2, -z+1/2'
'-x, -y, -z'
'x, -y-1/2, z-1/2'

loop_
_atom_site_label
_atom_site_type_symbol
_atom_site_fract_x
_atom_site_fract_y
_atom_site_fract_z
_atom_site_U_iso_or_equiv
_atom_site_adp_type
_atom_site_occupancy
_atom_site_symmetry_multiplicity
_atom_site_calc_flag
_atom_site_refinement_flags
C1 C 1.0258(6) 0.7708(2) 0.05181(19) 0.0248(10) Uani 1 1 d .
H1 H 1.0782 0.7270 0.0561 0.030 Uiso 1 1 calc R
C2 C 1.0077(6) 0.7986(2) -0.00332(17) 0.0207(9) Uani 1 1 d .
H2 H 1.0469 0.7740 -0.0353 0.025 Uiso 1 1 calc R
C3 C 0.9292(5) 0.8644(2) -0.01004(17) 0.0189(9) Uani 1 1 d .
C4 C 0.8764(6) 0.8995(2) 0.03956(18) 0.0220(9) Uani 1 1 d .
H4 H 0.8267 0.9440 0.0367 0.026 Uiso 1 1 calc R
C5 C 0.8989(6) 0.8673(2) 0.09287(19) 0.0269(10) Uani 1 1 d .
H5 H 0.8620 0.8908 0.1256 0.032 Uiso 1 1 calc R
C6 C 0.9030(6) 0.9004(2) -0.06767(18) 0.0229(9) Uani 1 1 d .
C7 C 0.9286(6) 0.8619(2) -0.12347(18) 0.0216(9) Uani 1 1 d .
C8 C 0.8719(6) 0.7936(2) -0.13345(18) 0.0227(9) Uani 1 1 d .
H8 H 0.8203 0.7681 -0.1041 0.027 Uiso 1 1 calc R
C9 C 0.8933(6) 0.7642(2) -0.18736(19) 0.0261(10) Uani 1 1 d .
H9 H 0.8537 0.7187 -0.1937 0.031 Uiso 1 1 calc R
C10 C 1.0223(6) 0.8647(2) -0.22134(18) 0.0264(10) Uani 1 1 d .
H10 H 1.0737 0.8890 -0.2514 0.032 Uiso 1 1 calc R
C11 C 1.0045(6) 0.8982(2) -0.16895(18) 0.0244(10) Uani 1 1 d .
H11 H 1.0424 0.9442 -0.1639 0.029 Uiso 1 1 calc R
C12 C 0.3974(6) 0.7627(2) -0.18064(19) 0.0263(10) Uani 1 1 d .
H12 H 0.3661 0.7160 -0.1857 0.032 Uiso 1 1 calc R
C13 C 0.3807(6) 0.7925(2) -0.12648(18) 0.0237(10) Uani 1 1 d .
H13 H 0.3379 0.7663 -0.0960 0.028 Uiso 1 1 calc R
C14 C 0.4285(6) 0.8620(2) -0.11810(17) 0.0212(9) Uani 1 1 d .
C15 C 0.4872(6) 0.8996(2) -0.16567(18) 0.0239(9) Uani 1 1 d .
H15 H 0.5170 0.9467 -0.1619 0.029 Uiso 1 1 calc R
C16 C 0.5004(6) 0.8660(2) -0.21843(18) 0.0272(10) Uani 1 1 d .
H16 H 0.5411 0.8910 -0.2499 0.033 Uiso 1 1 calc R
C17 C 0.4079(6) 0.9008(2) -0.06207(19) 0.0244(10) Uani 1 1 d .
C18 C 0.4329(6) 0.8645(2) -0.00433(17) 0.0200(9) Uani 1 1 d .
C19 C 0.5096(6) 0.7988(2) 0.00266(18) 0.0208(9) Uani 1 1 d .
H19 H 0.5526 0.7747 -0.0290 0.025 Uiso 1 1 calc R
C20 C 0.5206(6) 0.7698(2) 0.05808(18) 0.0255(10) Uani 1 1 d .
H20 H 0.5701 0.7255 0.0626 0.031 Uiso 1 1 calc R
C21 C 0.3948(6) 0.8670(2) 0.09828(19) 0.0265(10) Uani 1 1 d .
H21 H 0.3582 0.8909 0.1309 0.032 Uiso 1 1 calc R
C22 C 0.3765(6) 0.8990(2) 0.04497(18) 0.0235(9) Uani 1 1 d .
H22 H 0.3267 0.9435 0.0419 0.028 Uiso 1 1 calc R
C23 C 1.1795(7) 0.9051(3) 0.2572(2) 0.0389(12) Uani 1 1 d .
C24 C 1.1784(8) 0.9681(3) 0.2922(3) 0.0510(15) Uani 1 1 d .
H24A H 1.2773 0.9673 0.3196 0.076 Uiso 1 1 calc R
H24B H 1.0697 0.9704 0.3127 0.076 Uiso 1 1 calc R
H24C H 1.1874 1.0083 0.2676 0.076 Uiso 1 1 calc R
C25 C 0.2508(6) 0.5966(3) 0.1220(2) 0.0306(11) Uani 1 1 d .
C26 C 0.3120(8) 0.5342(3) 0.0929(2) 0.0447(14) Uani 1 1 d .
H26A H 0.2118 0.5093 0.0763 0.067 Uiso 1 1 calc R
H26B H 0.3746 0.5047 0.1204 0.067 Uiso 1 1 calc R
H26C H 0.3900 0.5473 0.0627 0.067 Uiso 1 1 calc R
C27 C 0.2597(7) 0.1186(3) 0.3888(3) 0.0433(13) Uani 1 1 d .
C28 C 0.1981(10) 0.0934(3) 0.4451(3) 0.0576(17) Uani 1 1 d .
H28A H 0.2737 0.1117 0.4758 0.086 Uiso 1 1 calc R
H28B H 0.2020 0.0432 0.4459 0.086 Uiso 1 1 calc R
H28C H 0.0784 0.1088 0.4501 0.086 Uiso 1 1 calc R
N1 N 0.9719(5) 0.80353(19) 0.09967(15) 0.0246(8) Uani 1 1 d .
N2 N 0.9682(5) 0.79788(19) -0.23106(15) 0.0254(8) Uani 1 1 d .
N3 N 0.4564(5) 0.7020(2) 0.27403(15) 0.0257(8) Uani 1 1 d .
N4 N 0.4634(5) 0.80262(19) 0.10511(15) 0.0253(8) Uani 1 1 d .
N5 N 1.1830(6) 0.8549(2) 0.23059(19) 0.0398(10) Uani 1 1 d .
N6 N 0.2038(6) 0.6452(2) 0.14527(18) 0.0375(10) Uani 1 1 d .
N7 N 0.3068(6) 0.1393(3) 0.34691(19) 0.0432(11) Uani 1 1 d .
O1 O 0.8624(5) 0.96199(17) -0.06979(14) 0.0352(8) Uani 1 1 d .
O2 O 0.3688(5) 0.96229(17) -0.06365(14) 0.0359(8) Uani 1 1 d .
O3 O 0.6817(6) 0.6619(2) 0.9281(2) 0.0585(12) Uani 1 1 d D
H3B H 0.763(5) 0.639(3) 0.915(3) 0.070 Uiso 1 1 d D
H3A H 0.600(5) 0.634(3) 0.931(3) 0.070 Uiso 1 1 d D
O11 O 0.1323(7) 0.6580(2) 0.89350(18) 0.0633(12) Uani 1 1 d .
O12 O 0.3512(5) 0.5776(2) 0.9214(2) 0.0627(13) Uani 1 1 d .
O13 O 0.0673(6) 0.5667(2) 0.9553(2) 0.0714(14) Uani 1 1 d .
O14 O 0.2530(6) 0.6585(2) 0.98815(17) 0.0577(11) Uani 1 1 d .
O21 O 0.4731(8) 0.4557(3) 0.2590(4) 0.157(4) Uani 1 1 d .
O22 O 0.2618(12) 0.4143(3) 0.1919(2) 0.137(3) Uani 1 1 d .
O23 O 0.3021(7) 0.3584(2) 0.27781(19) 0.0657(13) Uani 1 1 d .
O24 O 0.1819(6) 0.4696(2) 0.2775(2) 0.0698(13) Uani 1 1 d .
Cl1 Cl 0.19998(17) 0.61520(6) 0.93941(5) 0.0324(3) Uani 1 1 d .
Cl2 Cl 0.30709(18) 0.42545(6) 0.24996(5) 0.0375(3) Uani 1 1 d .
Ag1 Ag 1.01056(6) 0.75530(2) 0.186003(14) 0.03606(13) Uani 1 1 d .
Ag2 Ag 0.47336(5) 0.75143(2) 0.189536(14) 0.03411(13) Uani 1 1 d .

loop_
_atom_site_aniso_label
_atom_site_aniso_U_11
_atom_site_aniso_U_22
_atom_site_aniso_U_33
_atom_site_aniso_U_23
_atom_site_aniso_U_13
_atom_site_aniso_U_12
C1 0.028(3) 0.023(2) 0.023(2) -0.0007(18) 0.0006(18) -0.0031(19)
C2 0.025(2) 0.022(2) 0.0148(19) -0.0043(17) 0.0000(16) -0.0004(18)
C3 0.019(2) 0.019(2) 0.019(2) -0.0018(17) 0.0004(16) 0.0000(17)
C4 0.024(2) 0.019(2) 0.023(2) -0.0018(17) 0.0010(18) -0.0013(18)
C5 0.032(3) 0.029(3) 0.020(2) -0.0077(19) 0.0047(18) 0.001(2)
C6 0.026(2) 0.024(2) 0.019(2) -0.0014(18) 0.0022(17) 0.0021(19)
C7 0.025(2) 0.020(2) 0.019(2) 0.0009(17) 0.0003(17) 0.0044(18)
C8 0.026(2) 0.025(2) 0.017(2) 0.0048(18) -0.0001(17) 0.0003(19)
C9 0.031(3) 0.026(2) 0.021(2) 0.0019(18) 0.0002(19) -0.003(2)
C10 0.032(3) 0.029(3) 0.019(2) 0.0056(19) 0.0030(18) 0.001(2)
C11 0.031(3) 0.023(2) 0.020(2) 0.0014(18) 0.0021(18) 0.0012(19)
C12 0.029(3) 0.030(3) 0.020(2) 0.0005(19) -0.0005(18) -0.007(2)
C13 0.025(2) 0.029(2) 0.018(2) 0.0003(18) 0.0012(17) 0.0022(19)
C14 0.023(2) 0.022(2) 0.017(2) -0.0003(17) -0.0027(17) 0.0020(18)
C15 0.027(2) 0.023(2) 0.022(2) 0.0027(18) 0.0021(18) -0.0004(19)
C16 0.033(3) 0.032(3) 0.017(2) 0.0045(19) 0.0047(18) -0.002(2)
C17 0.026(2) 0.022(2) 0.025(2) -0.0003(18) 0.0039(18) 0.0022(19)
C18 0.021(2) 0.021(2) 0.017(2) -0.0012(17) -0.0005(16) -0.0016(18)
C19 0.025(2) 0.019(2) 0.018(2) -0.0044(17) 0.0022(17) 0.0005(18)
C20 0.033(3) 0.022(2) 0.022(2) -0.0014(18) 0.0007(19) 0.0012(19)
C21 0.032(3) 0.028(3) 0.020(2) -0.0063(18) 0.0031(18) -0.001(2)
C22 0.027(2) 0.019(2) 0.025(2) -0.0039(18) 0.0024(18) -0.0011(19)
C23 0.043(3) 0.044(3) 0.029(3) 0.002(2) -0.007(2) 0.002(3)
C24 0.059(4) 0.044(3) 0.049(3) -0.005(3) -0.004(3) -0.003(3)
C25 0.036(3) 0.032(3) 0.024(2) 0.005(2) 0.002(2) 0.006(2)
C26 0.063(4) 0.030(3) 0.041(3) 0.000(2) -0.003(3) 0.012(3)
C27 0.043(3) 0.039(3) 0.048(3) -0.010(3) -0.003(3) 0.001(3)
C28 0.088(5) 0.039(3) 0.047(3) 0.010(3) 0.018(3) 0.000(3)
N1 0.030(2) 0.024(2) 0.0202(18) -0.0009(15) 0.0035(15) -0.0027(16)
N2 0.035(2) 0.024(2) 0.0168(18) -0.0021(15) 0.0008(15) 0.0044(17)
N3 0.032(2) 0.026(2) 0.0187(18) 0.0030(16) -0.0003(15) 0.0014(17)
N4 0.034(2) 0.023(2) 0.0194(18) 0.0004(15) 0.0022(15) -0.0020(17)
N5 0.048(3) 0.035(3) 0.036(2) -0.005(2) -0.003(2) 0.000(2)
N6 0.045(3) 0.041(3) 0.027(2) 0.000(2) 0.0031(19) 0.008(2)
N7 0.050(3) 0.054(3) 0.026(2) -0.001(2) 0.006(2) -0.007(2)
O1 0.056(2) 0.0246(18) 0.0246(17) 0.0007(14) 0.0041(15) 0.0137(16)
O2 0.055(2) 0.0265(19) 0.0262(17) 0.0031(14) 0.0080(15) 0.0141(17)
O3 0.058(3) 0.034(2) 0.085(3) -0.002(2) 0.030(3) 0.002(2)
O11 0.099(4) 0.045(2) 0.045(2) 0.013(2) -0.012(2) 0.006(2)
O12 0.038(2) 0.065(3) 0.085(3) -0.038(3) 0.012(2) 0.005(2)
O13 0.075(3) 0.046(3) 0.095(4) 0.010(3) 0.036(3) -0.017(2)
O14 0.088(3) 0.043(2) 0.042(2) -0.0196(19) -0.002(2) 0.011(2)
O21 0.062(4) 0.074(4) 0.337(12) -0.093(6) 0.038(5) -0.019(3)
O22 0.309(10) 0.077(4) 0.027(3) -0.006(3) 0.039(4) -0.026(5)
O23 0.093(4) 0.043(2) 0.060(3) 0.006(2) -0.008(2) 0.014(2)
O24 0.061(3) 0.053(3) 0.096(4) -0.020(3) 0.011(3) 0.013(2)
Cl1 0.0426(7) 0.0236(6) 0.0314(6) 0.0004(5) 0.0096(5) 0.0015(5)
Cl2 0.0479(8) 0.0271(6) 0.0381(7) -0.0062(5) 0.0081(6) -0.0004(6)
Ag1 0.0604(3) 0.0331(2) 0.01474(19) 0.00271(14) 0.00230(16) -0.00503(18)
Ag2 0.0499(3) 0.0369(2) 0.01558(19) 0.00398(15) 0.00057(15) -0.00322(18)

loop_
_atom_type_symbol
_atom_type_description
_atom_type_scat_dispersion_real
_atom_type_scat_dispersion_imag
_atom_type_scat_source
C C 0.0033 0.0016 'International Tables Vol C Tables 4.2.6.8 and 6.1.1.4'
H H 0.0000 0.0000 'International Tables Vol C Tables 4.2.6.8 and 6.1.1.4'
N N 0.0061 0.0033 'International Tables Vol C Tables 4.2.6.8 and 6.1.1.4'
O O 0.0106 0.0060 'International Tables Vol C Tables 4.2.6.8 and 6.1.1.4'
Cl Cl 0.1484 0.1585 'International Tables Vol C Tables 4.2.6.8 and 6.1.1.4'
Ag Ag -0.8971 1.1015 'International Tables Vol C Tables 4.2.6.8 and 6.1.1.4'

loop_
_geom_angle_atom_site_label_1
_geom_angle_atom_site_label_2
_geom_angle_atom_site_label_3
_geom_angle
_geom_angle_site_symmetry_1
_geom_angle_site_symmetry_3
N1 C1 C2 123.7(4) . .
N1 C1 H1 118.2 . .
C2 C1 H1 118.2 . .
C1 C2 C3 118.4(4) . .
C1 C2 H2 120.8 . .
C3 C2 H2 120.8 . .
C4 C3 C2 118.3(4) . .
C4 C3 C6 118.1(4) . .
C2 C3 C6 123.5(4) . .
C5 C4 C3 119.0(4) . .
C5 C4 H4 120.5 . .
C3 C4 H4 120.5 . .
N1 C5 C4 123.1(4) . .
N1 C5 H5 118.5 . .
C4 C5 H5 118.5 . .
O1 C6 C7 118.7(4) . .
O1 C6 C3 120.2(4) . .
C7 C6 C3 121.0(4) . .
C8 C7 C11 118.3(4) . .
C8 C7 C6 123.7(4) . .
C11 C7 C6 117.9(4) . .
C9 C8 C7 119.1(4) . .
C9 C8 H8 120.4 . .
C7 C8 H8 120.4 . .
N2 C9 C8 123.3(4) . .
N2 C9 H9 118.4 . .
C8 C9 H9 118.4 . .
N2 C10 C11 123.0(4) . .
N2 C10 H10 118.5 . .
C11 C10 H10 118.5 . .
C10 C11 C7 118.8(4) . .
C10 C11 H11 120.6 . .
C7 C11 H11 120.6 . .
N3 C12 C13 122.9(4) 4_575 .
N3 C12 H12 118.6 4_575 .
C13 C12 H12 118.6 . .
C12 C13 C14 119.2(4) . .
C12 C13 H13 120.4 . .
C14 C13 H13 120.4 . .
C13 C14 C15 118.2(4) . .
C13 C14 C17 123.9(4) . .
C15 C14 C17 117.8(4) . .
C16 C15 C14 119.0(4) . .
C16 C15 H15 120.5 . .
C14 C15 H15 120.5 . .
N3 C16 C15 122.4(4) 4_575 .
N3 C16 H16 118.8 4_575 .
C15 C16 H16 118.8 . .
O2 C17 C14 119.0(4) . .
O2 C17 C18 119.7(4) . .
C14 C17 C18 121.3(4) . .
C19 C18 C22 118.1(4) . .
C19 C18 C17 123.8(4) . .
C22 C18 C17 118.0(4) . .
C18 C19 C20 118.5(4) . .
C18 C19 H19 120.7 . .
C20 C19 H19 120.7 . .
N4 C20 C19 123.1(4) . .
N4 C20 H20 118.5 . .
C19 C20 H20 118.5 . .
N4 C21 C22 122.7(4) . .
N4 C21 H21 118.7 . .
C22 C21 H21 118.7 . .
C21 C22 C18 119.5(4) . .
C21 C22 H22 120.2 . .
C18 C22 H22 120.2 . .
N5 C23 C24 178.4(6) . .
C23 C24 H24A 109.5 . .
C23 C24 H24B 109.5 . .
H24A C24 H24B 109.5 . .
C23 C24 H24C 109.5 . .
H24A C24 H24C 109.5 . .
H24B C24 H24C 109.5 . .
N6 C25 C26 179.3(5) . .
C25 C26 H26A 109.5 . .
C25 C26 H26B 109.5 . .
H26A C26 H26B 109.5 . .
C25 C26 H26C 109.5 . .
H26A C26 H26C 109.5 . .
H26B C26 H26C 109.5 . .
N7 C27 C28 178.2(6) . .
C27 C28 H28A 109.5 . .
C27 C28 H28B 109.5 . .
H28A C28 H28B 109.5 . .
C27 C28 H28C 109.5 . .
H28A C28 H28C 109.5 . .
H28B C28 H28C 109.5 . .
C1 N1 C5 117.5(4) . .
C1 N1 Ag1 120.8(3) . .
C5 N1 Ag1 121.7(3) . .
C9 N2 C10 117.5(4) . .
C9 N2 Ag1 120.7(3) . 4_575
C10 N2 Ag1 121.8(3) . 4_575
C12 N3 C16 118.3(4) 4_576 4_576
C12 N3 Ag2 120.9(3) 4_576 .
C16 N3 Ag2 120.8(3) 4_576 .
C20 N4 C21 118.0(4) . .
C20 N4 Ag2 120.8(3) . .
C21 N4 Ag2 121.2(3) . .
C23 N5 Ag1 147.0(4) . .
H3B O3 H3A 106(3) . .
O11 Cl1 O12 110.1(3) . .
O11 Cl1 O13 109.3(3) . .
O12 Cl1 O13 108.9(3) . .
O11 Cl1 O14 109.4(3) . .
O12 Cl1 O14 108.4(3) . .
O13 Cl1 O14 110.7(3) . .
O22 Cl2 O21 113.5(5) . .
O22 Cl2 O24 112.1(4) . .
O21 Cl2 O24 107.0(3) . .
O22 Cl2 O23 106.5(3) . .
O21 Cl2 O23 110.1(4) . .
O24 Cl2 O23 107.5(3) . .
N2 Ag1 N1 163.80(14) 4_576 .
N2 Ag1 N5 94.84(14) 4_576 .
N1 Ag1 N5 95.87(14) . .
N3 Ag2 N4 174.59(14) . .

loop_
_geom_bond_atom_site_label_1
_geom_bond_atom_site_label_2
_geom_bond_distance
_geom_bond_site_symmetry_2
C1 N1 1.343(6) .
C1 C2 1.379(6) .
C1 H1 0.9300 .
C2 C3 1.398(6) .
C2 H2 0.9300 .
C3 C4 1.396(6) .
C3 C6 1.503(6) .
C4 C5 1.379(6) .
C4 H4 0.9300 .
C5 N1 1.345(6) .
C5 H5 0.9300 .
C6 O1 1.216(5) .
C6 C7 1.500(6) .
C7 C8 1.391(6) .
C7 C11 1.396(6) .
C8 C9 1.378(6) .
C8 H8 0.9300 .
C9 N2 1.337(6) .
C9 H9 0.9300 .
C10 N2 1.358(6) .
C10 C11 1.377(6) .
C10 H10 0.9300 .
C11 H11 0.9300 .
C12 N3 1.333(6) 4_575
C12 C13 1.382(6) .
C12 H12 0.9300 .
C13 C14 1.388(6) .
C13 H13 0.9300 .
C14 C15 1.396(6) .
C14 C17 1.502(6) .
C15 C16 1.382(6) .
C15 H15 0.9300 .
C16 N3 1.350(6) 4_575
C16 H16 0.9300 .
C17 O2 1.213(5) .
C17 C18 1.506(6) .
C18 C19 1.390(6) .
C18 C22 1.393(6) .
C19 C20 1.392(6) .
C19 H19 0.9300 .
C20 N4 1.337(6) .
C20 H20 0.9300 .
C21 N4 1.342(6) .
C21 C22 1.375(6) .
C21 H21 0.9300 .
C22 H22 0.9300 .
C23 N5 1.139(7) .
C23 C24 1.451(8) .
C24 H24A 0.9600 .
C24 H24B 0.9600 .
C24 H24C 0.9600 .
C25 N6 1.134(6) .
C25 C26 1.453(7) .
C26 H26A 0.9600 .
C26 H26B 0.9600 .
C26 H26C 0.9600 .
C27 N7 1.113(7) .
C27 C28 1.474(8) .
C28 H28A 0.9600 .
C28 H28B 0.9600 .
C28 H28C 0.9600 .
N1 Ag1 2.203(4) .
N2 Ag1 2.198(3) 4_575
N3 C12 1.333(6) 4_576
N3 C16 1.350(6) 4_576
N3 Ag2 2.172(4) .
N4 Ag2 2.177(4) .
N5 Ag1 2.505(4) .
O3 H3B 0.81(2) .
O3 H3A 0.81(2) .
O11 Cl1 1.418(4) .
O12 Cl1 1.421(4) .
O13 Cl1 1.421(4) .
O14 Cl1 1.440(4) .
O21 Cl2 1.387(6) .
O22 Cl2 1.386(5) .
O23 Cl2 1.435(4) .
O24 Cl2 1.431(4) .
Ag1 N2 2.198(3) 4_576
